data_2007479
loop_
_publ_author_name
'Lee-Ruff, Edward'
'Ramnauth, Jailall'

_publ_section_title
;
 3,3-Dichloro-4,4-dimethyl-2-oxocyclobut-1-yl Benzoate
;
_journal_issue 7
_journal_name_full 'Acta Crystallographica Section C'
_journal_page_first IUC9800029
_journal_paper_doi 10.1107/S0108270198099545
_journal_volume 54
_journal_year 1998
_chemical_formula_moiety 'C14 H14 Cl2 O3'
_chemical_formula_sum 'C14 H14 Cl2 O3'
_chemical_formula_weight 301.15
_chemical_melting_point .333E-305
_chemical_name_systematic 4-(Benzoyloxy)methyl-2,2-dichloro-3,3-dimethylcyclobutanone
_space_group_IT_number 14
_symmetry_cell_setting monoclinic
_symmetry_space_group_name_Hall '-P 2ybc'
_symmetry_space_group_name_H-M 'P 1 21/c 1'
_cell_angle_alpha 90.00
_cell_angle_beta 110.94(3)
_cell_angle_gamma 90.00
_cell_formula_units_Z 4
_cell_length_a 10.465(2)
_cell_length_b 11.418(2)
_cell_length_c 12.705(3)
_cell_measurement_reflns_used 45
_cell_measurement_temperature 150(2)
_cell_measurement_theta_max 29.3
_cell_measurement_theta_min 7.0
_cell_volume 1417.8(6)
_computing_cell_refinement XSCANS
_computing_data_collection 'XSCANS (Siemens, 1994)'
_computing_data_reduction XSCANS
_computing_molecular_graphics SHELXS97
_computing_publication_material SHELXS97
_computing_structure_refinement 'SHELXL97 (Sheldrick, 1997)'
_computing_structure_solution 'SHELXS97 (Sheldrick, 1990)'
_diffrn_ambient_temperature 150(2)
_diffrn_measured_fraction_theta_full 0.992
_diffrn_measured_fraction_theta_max 0.992
_diffrn_measurement_device_type 'Siemens P4'
_diffrn_measurement_method \w
_diffrn_radiation_monochromator graphite
_diffrn_radiation_source 'fine-focus sealed tube'
_diffrn_radiation_type MoK\a
_diffrn_radiation_wavelength 0.71073
_diffrn_reflns_av_R_equivalents 0.000
_diffrn_reflns_av_sigmaI/netI 0.0421
_diffrn_reflns_limit_h_max 12
_diffrn_reflns_limit_h_min 0
_diffrn_reflns_limit_k_max 14
_diffrn_reflns_limit_k_min 0
_diffrn_reflns_limit_l_max 14
_diffrn_reflns_limit_l_min -15
_diffrn_reflns_number 2879
_diffrn_reflns_theta_full 26.40
_diffrn_reflns_theta_max 26.40
_diffrn_reflns_theta_min 4.13
_diffrn_standards_decay_% none
_diffrn_standards_interval_count 97
_diffrn_standards_number 3
_exptl_absorpt_coefficient_mu 0.458
_exptl_absorpt_correction_type none
_exptl_crystal_colour colourless
_exptl_crystal_density_diffrn 1.411
_exptl_crystal_density_method 'not measured'
_exptl_crystal_description plate
_exptl_crystal_F_000 624
_exptl_crystal_size_max 0.22
_exptl_crystal_size_mid 0.21
_exptl_crystal_size_min 0.09
_refine_diff_density_max 0.367
_refine_diff_density_min -0.336
_refine_ls_extinction_method none
_refine_ls_goodness_of_fit_ref 1.031
_refine_ls_hydrogen_treatment mixed
_refine_ls_matrix_type full
_refine_ls_number_parameters 174
_refine_ls_number_reflns 2879
_refine_ls_number_restraints 0
_refine_ls_restrained_S_all 1.031
_refine_ls_R_factor_all 0.048
_refine_ls_R_factor_gt 0.037
_refine_ls_shift/su_max 0.001
_refine_ls_shift/su_mean 0.000
_refine_ls_structure_factor_coef Fsqd
_refine_ls_weighting_details 'calc w = 1/[\s^2^(Fo^2^)+(0.0294P)^2^+0.7201P] where P = (Fo^2^+2Fc^2^)/3'
_refine_ls_weighting_scheme calc
_refine_ls_wR_factor_ref 0.096
_reflns_number_gt 2359
_reflns_number_total 2879
_reflns_threshold_expression I>2\s(I)
_cod_data_source_file qb0048.cif
_cod_data_source_block qb0048
_cod_original_cell_volume 1417.9(5)
_cod_original_sg_symbol_H-M 'P 21/c'
_cod_database_code 2007479

loop_
_symmetry_equiv_pos_as_xyz
'x, y, z'
'-x, y+1/2, -z+1/2'
'-x, -y, -z'
'x, -y-1/2, z-1/2'

loop_
_atom_site_label
_atom_site_fract_x
_atom_site_fract_y
_atom_site_fract_z
_atom_site_U_iso_or_equiv
_atom_site_adp_type
_atom_site_calc_flag
_atom_site_refinement_flags
_atom_site_occupancy
_atom_site_disorder_assembly
_atom_site_disorder_group
_atom_site_type_symbol
Cl1 .86373(6) .05088(5) .06465(5) .05314(17) Uani d . 1 . . Cl
Cl2 1.09558(5) .19301(6) .18963(5) .05573(18) Uani d . 1 . . Cl
O1 .82367(17) .35598(13) .06451(12) .0533(4) Uani d . 1 . . O
O2 .60367(13) .27099(11) .29940(10) .0362(3) Uani d . 1 . . O
O3 .52618(15) .44835(11) .32331(12) .0438(3) Uani d . 1 . . O
C2 .92139(17) .16829(16) .16252(15) .0326(4) Uani d . 1 . . C
C1 .82205(19) .27093(17) .11858(15) .0359(4) Uani d . 1 . . C
C4 .73913(18) .23162(16) .18898(15) .0338(4) Uani d . 1 . . C
H4A .6663 .1757 .1444 .041 Uiso calc R 1 . . H
C3 .86900(17) .16098(15) .26426(14) .0311(4) Uani d . 1 . . C
C5 .9597(2) .2349(2) .36157(16) .0458(5) Uani d . 1 . . C
H5A .9136 .2481 .4155 .069 Uiso calc R 1 . . H
H5B .9777 .3104 .3329 .069 Uiso calc R 1 . . H
H5C 1.0465 .1940 .3992 .069 Uiso calc R 1 . . H
C6 .8424(2) .04136(17) .30237(18) .0479(5) Uani d . 1 . . C
H6A .8024 .0497 .3609 .072 Uiso calc R 1 . . H
H6B .9288 -.0019 .3328 .072 Uiso calc R 1 . . H
H6C .7788 -.0015 .2381 .072 Uiso calc R 1 . . H
C7 .6762(2) .32711(17) .23525(17) .0396(4) Uani d . 1 . . C
H7A .7481 .3797 .2843 .048 Uiso calc R 1 . . H
H7B .6123 .3740 .1731 .048 Uiso calc R 1 . . H
C8 .53040(17) .34378(15) .33848(14) .0317(4) Uani d . 1 . . C
C9 .45735(16) .28089(15) .40266(14) .0294(4) Uani d . 1 . . C
C10 .43994(18) .15989(16) .39757(15) .0347(4) Uani d . 1 . . C
H10A .4749 .1139 .3517 .042 Uiso calc R 1 . . H
C11 .37094(19) .10699(16) .46020(17) .0398(4) Uani d . 1 . . C
H11A .3565 .0247 .4555 .048 Uiso calc R 1 . . H
C12 .32316(19) .17363(17) .52935(17) .0396(4) Uani d . 1 . . C
H12A .2778 .1366 .5732 .048 Uiso calc R 1 . . H
C13 .34099(19) .29355(17) .53506(17) .0403(4) Uani d . 1 . . C
H13A .3089 .3389 .5832 .048 Uiso calc R 1 . . H
C14 .40577(18) .34726(16) .47028(15) .0354(4) Uani d . 1 . . C
H14B .4151 .4301 .4720 .042 Uiso calc R 1 . . H

loop_
_atom_site_aniso_label
_atom_site_aniso_U_11
_atom_site_aniso_U_22
_atom_site_aniso_U_33
_atom_site_aniso_U_12
_atom_site_aniso_U_13
_atom_site_aniso_U_23
Cl1 .0778(4) .0434(3) .0520(3) -.0080(3) .0400(3) -.0130(2)
Cl2 .0336(3) .0827(4) .0594(3) .0023(2) .0271(2) .0051(3)
O1 .0744(11) .0483(8) .0538(9) .0187(8) .0432(8) .0169(7)
O2 .0375(7) .0386(7) .0416(7) .0073(5) .0253(6) .0064(5)
O3 .0524(8) .0336(7) .0576(9) .0016(6) .0344(7) .0032(6)
C2 .0312(9) .0360(9) .0365(9) .0008(7) .0191(7) -.0001(7)
C1 .0397(10) .0417(10) .0323(9) .0054(8) .0203(8) .0014(8)
C4 .0315(9) .0412(10) .0318(9) .0020(8) .0150(7) .0010(7)
C3 .0307(8) .0355(9) .0321(9) .0006(7) .0174(7) .0017(7)
C5 .0399(11) .0633(13) .0344(10) -.0034(10) .0135(8) -.0039(9)
C6 .0662(14) .0383(10) .0516(12) .0030(10) .0363(11) .0076(9)
C7 .0420(10) .0440(10) .0437(11) .0067(8) .0285(9) .0103(8)
C8 .0284(8) .0366(9) .0327(9) .0016(7) .0141(7) -.0003(7)
C9 .0244(8) .0336(9) .0307(9) .0009(7) .0104(7) .0011(7)
C10 .0333(9) .0341(9) .0389(10) .0028(7) .0155(8) -.0006(7)
C11 .0391(10) .0306(9) .0522(11) .0021(8) .0193(9) .0061(8)
C12 .0334(9) .0457(11) .0455(11) .0024(8) .0213(8) .0116(9)
C13 .0381(10) .0465(11) .0453(11) .0037(8) .0258(8) -.0015(9)
C14 .0354(9) .0327(9) .0438(10) -.0004(7) .0211(8) -.0021(8)

loop_
_atom_type_symbol
_atom_type_description
_atom_type_scat_dispersion_real
_atom_type_scat_dispersion_imag
_atom_type_scat_source
C C 0.0033 0.0016 'International Tables Vol C Tables 4.2.6.8 and 6.1.1.4'
H H 0.0000 0.0000 'International Tables Vol C Tables 4.2.6.8 and 6.1.1.4'
O O 0.0106 0.0060 'International Tables Vol C Tables 4.2.6.8 and 6.1.1.4'
Cl Cl 0.1484 0.1585 'International Tables Vol C Tables 4.2.6.8 and 6.1.1.4'

loop_
_geom_angle_atom_site_label_1
_geom_angle_atom_site_label_2
_geom_angle_atom_site_label_3
_geom_angle
C8 O2 C7 114.77(14)
C1 C2 C3 87.12(12)
C1 C2 Cl2 118.08(13)
C3 C2 Cl2 119.30(13)
C1 C2 Cl1 107.74(13)
C3 C2 Cl1 113.72(12)
Cl2 C2 Cl1 109.12(9)
O1 C1 C4 135.06(17)
O1 C1 C2 133.18(17)
C4 C1 C2 90.89(13)
C7 C4 C1 116.07(15)
C7 C4 C3 122.61(15)
C1 C4 C3 87.61(13)
C6 C3 C5 112.07(16)
C6 C3 C4 116.13(16)
C5 C3 C4 111.26(16)
C6 C3 C2 118.00(15)
C5 C3 C2 109.80(15)
C4 C3 C2 87.28(12)
O2 C7 C4 106.94(15)
O3 C8 O2 123.15(16)
O3 C8 C9 124.64(16)
O2 C8 C9 112.21(15)
C14 C9 C10 119.74(16)
C14 C9 C8 117.69(16)
C10 C9 C8 122.57(16)
C11 C10 C9 119.41(17)
C12 C11 C10 120.28(17)
C13 C12 C11 120.40(17)
C12 C13 C14 119.64(17)
C13 C14 C9 120.46(17)

loop_
_geom_bond_atom_site_label_1
_geom_bond_atom_site_label_2
_geom_bond_site_symmetry_2
_geom_bond_distance
_geom_bond_publ_flag
Cl1 C2 . 1.7807(19) ?
Cl2 C2 . 1.7529(18) ?
O1 C1 . 1.193(2) ?
O2 C8 . 1.341(2) ?
O2 C7 . 1.447(2) ?
O3 C8 . 1.208(2) ?
C2 C1 . 1.533(3) ?
C2 C3 . 1.577(2) ?
C1 C4 . 1.520(2) ?
C4 C7 . 1.498(3) ?
C4 C3 . 1.576(2) ?
C3 C6 . 1.508(3) ?
C3 C5 . 1.518(3) ?
C8 C9 . 1.487(2) ?
C9 C14 . 1.391(2) ?
C9 C10 . 1.392(2) ?
C10 C11 . 1.389(3) ?
C11 C12 . 1.384(3) ?
C12 C13 . 1.380(3) ?
C13 C14 . 1.383(3) ?

loop_
_geom_torsion_atom_site_label_1
_geom_torsion_atom_site_label_2
_geom_torsion_atom_site_label_3
_geom_torsion_atom_site_label_4
_geom_torsion
C3 C2 C1 O1 149.9(2)
Cl2 C2 C1 O1 28.0(3)
Cl1 C2 C1 O1 -96.1(2)
C3 C2 C1 C4 -20.29(13)
Cl2 C2 C1 C4 -142.21(13)
Cl1 C2 C1 C4 93.71(13)
O1 C1 C4 C7 -24.2(3)
C2 C1 C4 C7 145.75(16)
O1 C1 C4 C3 -149.6(2)
C2 C1 C4 C3 20.29(13)
C7 C4 C3 C6 100.6(2)
C1 C4 C3 C6 -139.74(16)
C7 C4 C3 C5 -29.2(2)
C1 C4 C3 C5 90.47(16)
C7 C4 C3 C2 -139.43(17)
C1 C4 C3 C2 -19.73(13)
C1 C2 C3 C6 137.86(18)
Cl2 C2 C3 C6 -101.32(18)
Cl1 C2 C3 C6 29.7(2)
C1 C2 C3 C5 -92.07(17)
Cl2 C2 C3 C5 28.7(2)
Cl1 C2 C3 C5 159.81(13)
C1 C2 C3 C4 19.56(13)
Cl2 C2 C3 C4 140.37(13)
Cl1 C2 C3 C4 -88.56(13)
C8 O2 C7 C4 -174.16(15)
C1 C4 C7 O2 -179.61(15)
C3 C4 C7 O2 -74.7(2)
C7 O2 C8 O3 -1.1(3)
C7 O2 C8 C9 179.47(15)
O3 C8 C9 C14 -14.9(3)
O2 C8 C9 C14 164.59(15)
O3 C8 C9 C10 165.44(18)
O2 C8 C9 C10 -15.1(2)
C14 C9 C10 C11 0.1(3)
C8 C9 C10 C11 179.77(16)
C9 C10 C11 C12 -1.7(3)
C10 C11 C12 C13 1.4(3)
C11 C12 C13 C14 0.7(3)
C12 C13 C14 C9 -2.3(3)
C10 C9 C14 C13 2.0(3)
C8 C9 C14 C13 -177.76(17)
